data_4022726
loop_
_publ_author_name
'Zhenzhen Dong'
'Xiaozhong Liu'
'Glenn P. A. Yap'
'Joseph M. Fox'

_publ_section_title
;
 Two-Dimensional Scaffolds for the Parallel Alignment of Rod-Shaped
 Conjugated Molecules
;
_journal_name_full 'Journal of Organic Chemistry'
_journal_page_first 617
_journal_page_last 625
_journal_paper_doi 10.1021/jo062261i
_journal_volume 72
_journal_year 2007
_chemical_formula_sum 'C46 H42 Cl2 N2 O6'
_chemical_formula_weight 789.72
_chemical_name_systematic
; 
 ? 
;
_space_group_IT_number 14
_symmetry_cell_setting monoclinic
_symmetry_space_group_name_Hall '-P 2yn'
_symmetry_space_group_name_H-M 'P 1 21/n 1'
_atom_sites_solution_hydrogens geom
_atom_sites_solution_primary direct
_atom_sites_solution_secondary difmap
_audit_creation_method SHELXL-97
_cell_angle_alpha 90.00
_cell_angle_beta 94.343(5)
_cell_angle_gamma 90.00
_cell_formula_units_Z 2
_cell_length_a 10.342(3)
_cell_length_b 8.616(3)
_cell_length_c 22.954(8)
_cell_measurement_reflns_used 253
_cell_measurement_temperature 150(2)
_cell_measurement_theta_max 27.30
_cell_measurement_theta_min 1.202
_cell_volume 2039.3(12)
_computing_cell_refinement 'SMART, Bruker (2000)'
_computing_data_collection 'SMART, Bruker (2000)'
_computing_data_reduction 'XPREP, Bruker (2000)'
_computing_molecular_graphics 'SHELXTL, Bruker (2000)'
_computing_publication_material 'SHELXTL, Bruker (2000)'
_computing_structure_refinement 'SHELXL-97 (Sheldrick, 1997)'
_computing_structure_solution 'SHELXS-97 (Sheldrick, 1990)'
_diffrn_ambient_temperature 150(2)
_diffrn_measured_fraction_theta_full 0.919
_diffrn_measured_fraction_theta_max 0.919
_diffrn_measurement_device_type 'CCD area detector'
_diffrn_measurement_method 'phi and omega scans'
_diffrn_radiation_monochromator graphite
_diffrn_radiation_source 'fine-focus sealed tube'
_diffrn_radiation_type MoK\a
_diffrn_radiation_wavelength 0.71073
_diffrn_reflns_av_R_equivalents 0.0214
_diffrn_reflns_av_sigmaI/netI 0.0200
_diffrn_reflns_limit_h_max 13
_diffrn_reflns_limit_h_min -13
_diffrn_reflns_limit_k_max 10
_diffrn_reflns_limit_k_min -10
_diffrn_reflns_limit_l_max 30
_diffrn_reflns_limit_l_min -30
_diffrn_reflns_number 16494
_diffrn_reflns_theta_full 28.24
_diffrn_reflns_theta_max 28.24
_diffrn_reflns_theta_min 1.78
_diffrn_standards_decay_% <1
_exptl_absorpt_coefficient_mu 0.210
_exptl_absorpt_correction_T_max 0.9793
_exptl_absorpt_correction_T_min 0.9396
_exptl_absorpt_correction_type multi-scan
_exptl_absorpt_process_details 'SADABS, Bruker (2000)'
_exptl_crystal_colour colourless
_exptl_crystal_density_diffrn 1.286
_exptl_crystal_density_method 'not measured'
_exptl_crystal_description block
_exptl_crystal_F_000 828
_exptl_crystal_size_max 0.30
_exptl_crystal_size_mid 0.20
_exptl_crystal_size_min 0.10
_refine_diff_density_max 0.662
_refine_diff_density_min -0.248
_refine_diff_density_rms 0.061
_refine_ls_extinction_method none
_refine_ls_goodness_of_fit_ref 1.052
_refine_ls_hydrogen_treatment constr
_refine_ls_matrix_type full
_refine_ls_number_parameters 226
_refine_ls_number_reflns 4634
_refine_ls_number_restraints 0
_refine_ls_restrained_S_all 1.052
_refine_ls_R_factor_all 0.0573
_refine_ls_R_factor_gt 0.0523
_refine_ls_shift/su_max 0.002
_refine_ls_shift/su_mean 0.000
_refine_ls_structure_factor_coef Fsqd
_refine_ls_weighting_details 'calc w=1/[\s^2^(Fo^2^)+(0.0929P)^2^+0.5862P] where P=(Fo^2^+2Fc^2^)/3'
_refine_ls_weighting_scheme calc
_refine_ls_wR_factor_gt 0.1442
_refine_ls_wR_factor_ref 0.1486
_reflns_number_gt 4047
_reflns_number_total 4634
_reflns_threshold_expression >2sigma(I)
_cod_data_source_file jo062261isi20061101_013711.cif
_cod_data_source_block joef001
_cod_depositor_comments
;
The following automatic conversions were performed:
'_symmetry_cell_setting' value 'Monoclinic' changed to 'monoclinic'
according to '/home/saulius/struct/CIF-dictionaries/cif_core.dic'
dictionary named 'cif_core.dic' version 2.4.1 from 2010-06-29.

Automatic conversion script
Id: cif_fix_enum 1527 2010-12-29 10:47:43Z saulius 
;
_cod_original_sg_symbol_H-M 'P 21/n'
_cod_database_code 4022726

loop_
_symmetry_equiv_pos_as_xyz
'x, y, z'
'-x+1/2, y+1/2, -z+1/2'
'-x, -y, -z'
'x-1/2, -y-1/2, z-1/2'

loop_
_atom_site_label
_atom_site_type_symbol
_atom_site_fract_x
_atom_site_fract_y
_atom_site_fract_z
_atom_site_U_iso_or_equiv
_atom_site_adp_type
_atom_site_occupancy
_atom_site_symmetry_multiplicity
_atom_site_calc_flag
_atom_site_refinement_flags
Cl Cl 1.17792(4) 0.30290(5) 1.04202(2) 0.04648(16) Uani 1 1 d .
N1 N 0.53051(11) -0.07082(16) 0.85702(5) 0.0289(3) Uani 1 1 d .
O1 O 0.73559(10) 0.02677(14) 0.88053(4) 0.0323(3) Uani 1 1 d .
O2 O 0.32712(11) -0.17685(15) 0.86421(5) 0.0383(3) Uani 1 1 d .
C1 C 0.62929(13) -0.00715(17) 0.89462(6) 0.0258(3) Uani 1 1 d .
C2 C 0.57367(13) 0.00738(17) 0.95304(6) 0.0243(3) Uani 1 1 d .
C3 C 0.44696(13) -0.05078(17) 0.94747(6) 0.0244(3) Uani 1 1 d .
C4 C 0.42049(14) -0.10889(18) 0.88597(6) 0.0279(3) Uani 1 1 d .
C5 C 0.51417(17) -0.0218(3) 0.74993(7) 0.0452(5) Uani 1 1 d .
C6 C 0.5370(2) -0.0851(4) 0.69532(8) 0.0666(7) Uani 1 1 d .
H6A H 0.5151 -0.0251 0.6613 0.080 Uiso 1 1 calc R
C7 C 0.5900(2) -0.2305(4) 0.68891(9) 0.0689(7) Uani 1 1 d .
H7A H 0.6023 -0.2686 0.6509 0.083 Uiso 1 1 calc R
C8 C 0.6250(2) -0.3203(3) 0.73660(10) 0.0561(5) Uani 1 1 d .
H8A H 0.6627 -0.4198 0.7321 0.067 Uiso 1 1 calc R
C9 C 0.60431(17) -0.2635(2) 0.79149(8) 0.0426(4) Uani 1 1 d .
H9A H 0.6279 -0.3243 0.8251 0.051 Uiso 1 1 calc R
C10 C 0.54900(14) -0.1173(2) 0.79775(6) 0.0332(3) Uani 1 1 d .
C11 C 0.4503(2) 0.1410(3) 0.75340(8) 0.0540(5) Uani 1 1 d .
C12 C 0.4649(2) 0.2348(3) 0.69735(10) 0.0646(6) Uani 1 1 d .
H12A H 0.4261 0.1770 0.6636 0.097 Uiso 1 1 calc R
H12B H 0.5572 0.2523 0.6925 0.097 Uiso 1 1 calc R
H12C H 0.4208 0.3349 0.7001 0.097 Uiso 1 1 calc R
C13 C 0.5117(3) 0.2426(3) 0.80334(11) 0.0805(9) Uani 1 1 d .
H13A H 0.5038 0.1901 0.8408 0.121 Uiso 1 1 calc R
H13B H 0.4668 0.3428 0.8034 0.121 Uiso 1 1 calc R
H13C H 0.6036 0.2597 0.7976 0.121 Uiso 1 1 calc R
C14 C 0.3054(2) 0.1198(4) 0.76058(13) 0.0787(9) Uani 1 1 d .
H14A H 0.2684 0.0477 0.7308 0.118 Uiso 1 1 calc R
H14B H 0.2614 0.2204 0.7561 0.118 Uiso 1 1 calc R
H14C H 0.2935 0.0779 0.7995 0.118 Uiso 1 1 calc R
C15 C 0.80964(14) 0.24173(18) 0.97997(6) 0.0284(3) Uani 1 1 d .
H15A H 0.7506 0.2876 0.9512 0.034 Uiso 1 1 calc R
C16 C 0.93571(15) 0.29802(18) 0.98825(7) 0.0310(3) Uani 1 1 d .
H16A H 0.9634 0.3818 0.9654 0.037 Uiso 1 1 calc R
C17 C 1.02031(13) 0.22961(18) 1.03055(7) 0.0301(3) Uani 1 1 d .
C18 C 0.98401(14) 0.10583(18) 1.06364(6) 0.0287(3) Uani 1 1 d .
H18A H 1.0440 0.0591 1.0917 0.034 Uiso 1 1 calc R
C19 C 0.85749(13) 0.05076(17) 1.05501(6) 0.0260(3) Uani 1 1 d .
H19A H 0.8308 -0.0341 1.0777 0.031 Uiso 1 1 calc R
C20 C 0.76911(13) 0.11852(16) 1.01346(6) 0.0238(3) Uani 1 1 d .
C21 C 0.63349(13) 0.05987(16) 1.00615(6) 0.0236(3) Uani 1 1 d .

loop_
_atom_site_aniso_label
_atom_site_aniso_U_11
_atom_site_aniso_U_22
_atom_site_aniso_U_33
_atom_site_aniso_U_23
_atom_site_aniso_U_13
_atom_site_aniso_U_12
Cl 0.0229(2) 0.0400(3) 0.0759(4) 0.0006(2) -0.00023(18) -0.00805(14)
N1 0.0235(6) 0.0442(7) 0.0195(6) -0.0019(5) 0.0053(4) -0.0018(5)
O1 0.0231(5) 0.0496(7) 0.0250(5) 0.0006(5) 0.0075(4) -0.0037(4)
O2 0.0285(5) 0.0574(8) 0.0293(5) -0.0120(5) 0.0040(4) -0.0101(5)
C1 0.0234(6) 0.0340(7) 0.0206(6) 0.0005(5) 0.0040(5) 0.0005(5)
C2 0.0217(6) 0.0308(7) 0.0210(6) 0.0003(5) 0.0059(5) -0.0010(5)
C3 0.0219(6) 0.0312(7) 0.0203(6) -0.0019(5) 0.0025(5) -0.0016(5)
C4 0.0249(6) 0.0381(8) 0.0212(6) -0.0023(6) 0.0038(5) -0.0003(6)
C5 0.0360(8) 0.0767(14) 0.0234(7) 0.0021(8) 0.0047(6) 0.0141(8)
C6 0.0685(14) 0.109(2) 0.0225(8) 0.0010(10) 0.0057(8) 0.0333(14)
C7 0.0644(14) 0.114(2) 0.0293(9) -0.0199(11) 0.0099(9) 0.0254(14)
C8 0.0533(12) 0.0675(14) 0.0493(11) -0.0167(10) 0.0147(9) 0.0092(10)
C9 0.0400(9) 0.0514(10) 0.0371(9) -0.0048(8) 0.0082(7) 0.0056(8)
C10 0.0253(7) 0.0522(10) 0.0228(7) -0.0052(6) 0.0059(5) 0.0010(6)
C11 0.0502(11) 0.0745(14) 0.0380(9) 0.0190(9) 0.0090(8) 0.0263(10)
C12 0.0523(12) 0.0919(18) 0.0503(12) 0.0248(12) 0.0082(9) 0.0149(12)
C13 0.119(2) 0.0671(16) 0.0538(13) 0.0034(12) -0.0036(14) 0.0426(16)
C14 0.0571(13) 0.099(2) 0.0845(18) 0.0453(16) 0.0343(13) 0.0357(14)
C15 0.0248(6) 0.0323(8) 0.0283(7) -0.0001(6) 0.0042(5) -0.0007(5)
C16 0.0285(7) 0.0282(7) 0.0373(8) 0.0000(6) 0.0091(6) -0.0036(5)
C17 0.0193(6) 0.0307(7) 0.0410(8) -0.0084(6) 0.0066(6) -0.0038(5)
C18 0.0229(6) 0.0354(8) 0.0280(7) -0.0062(6) 0.0019(5) 0.0013(6)
C19 0.0242(6) 0.0313(7) 0.0234(6) -0.0024(5) 0.0064(5) -0.0018(5)
C20 0.0204(6) 0.0298(7) 0.0220(6) -0.0053(5) 0.0062(5) -0.0014(5)
C21 0.0207(6) 0.0278(7) 0.0227(6) 0.0002(5) 0.0045(5) -0.0017(5)

loop_
_atom_type_symbol
_atom_type_description
_atom_type_scat_dispersion_real
_atom_type_scat_dispersion_imag
_atom_type_scat_source
C C 0.0033 0.0016 'International Tables Vol C Tables 4.2.6.8 and 6.1.1.4'
H H 0.0000 0.0000 'International Tables Vol C Tables 4.2.6.8 and 6.1.1.4'
N N 0.0061 0.0033 'International Tables Vol C Tables 4.2.6.8 and 6.1.1.4'
O O 0.0106 0.0060 'International Tables Vol C Tables 4.2.6.8 and 6.1.1.4'
Cl Cl 0.1484 0.1585 'International Tables Vol C Tables 4.2.6.8 and 6.1.1.4'

loop_
_geom_angle_atom_site_label_1
_geom_angle_atom_site_label_2
_geom_angle_atom_site_label_3
_geom_angle
_geom_angle_site_symmetry_1
_geom_angle_site_symmetry_3
C4 N1 C1 112.40(12) . .
C4 N1 C10 123.55(12) . .
C1 N1 C10 123.18(12) . .
O1 C1 N1 124.60(13) . .
O1 C1 C2 129.61(13) . .
N1 C1 C2 105.79(11) . .
C3 C2 C21 122.97(12) . .
C3 C2 C1 107.90(12) . .
C21 C2 C1 129.04(12) . .
C2 C3 C21 123.77(12) . 3_657
C2 C3 C4 107.92(12) . .
C21 C3 C4 128.18(13) 3_657 .
O2 C4 N1 124.88(13) . .
O2 C4 C3 129.38(13) . .
N1 C4 C3 105.73(12) . .
C10 C5 C6 115.0(2) . .
C10 C5 C11 125.17(15) . .
C6 C5 C11 119.80(18) . .
C7 C6 C5 122.9(2) . .
C8 C7 C6 120.81(18) . .
C7 C8 C9 118.6(2) . .
C8 C9 C10 120.43(18) . .
C9 C10 C5 122.27(15) . .
C9 C10 N1 115.58(15) . .
C5 C10 N1 122.16(16) . .
C14 C11 C12 108.17(17) . .
C14 C11 C13 109.8(2) . .
C12 C11 C13 105.2(2) . .
C14 C11 C5 108.7(2) . .
C12 C11 C5 111.26(18) . .
C13 C11 C5 113.48(16) . .
C16 C15 C20 120.55(14) . .
C17 C16 C15 118.84(14) . .
C18 C17 C16 122.04(13) . .
C18 C17 Cl 119.09(12) . .
C16 C17 Cl 118.87(12) . .
C17 C18 C19 118.55(14) . .
C18 C19 C20 120.92(14) . .
C15 C20 C19 119.08(13) . .
C15 C20 C21 121.10(12) . .
C19 C20 C21 119.81(13) . .
C3 C21 C2 113.25(12) 3_657 .
C3 C21 C20 122.79(12) 3_657 .
C2 C21 C20 123.95(12) . .

loop_
_geom_bond_atom_site_label_1
_geom_bond_atom_site_label_2
_geom_bond_distance
_geom_bond_site_symmetry_2
Cl C17 1.7491(15) .
N1 C4 1.3993(19) .
N1 C1 1.3986(18) .
N1 C10 1.4447(19) .
O1 C1 1.2051(18) .
O2 C4 1.2049(19) .
C1 C2 1.5038(18) .
C2 C3 1.3997(19) .
C2 C21 1.3996(19) .
C3 C21 1.4022(19) 3_657
C3 C4 1.5032(19) .
C5 C10 1.397(2) .
C5 C6 1.403(3) .
C5 C11 1.555(3) .
C6 C7 1.379(4) .
C7 C8 1.367(4) .
C8 C9 1.384(3) .
C9 C10 1.395(3) .
C11 C14 1.531(3) .
C11 C12 1.537(3) .
C11 C13 1.541(4) .
C15 C16 1.391(2) .
C15 C20 1.394(2) .
C16 C17 1.388(2) .
C17 C18 1.378(2) .
C18 C19 1.392(2) .
C19 C20 1.398(2) .
C20 C21 1.4883(18) .
C21 C3 1.4022(19) 3_657

loop_
_geom_torsion_atom_site_label_1
_geom_torsion_atom_site_label_2
_geom_torsion_atom_site_label_3
_geom_torsion_atom_site_label_4
_geom_torsion
_geom_torsion_site_symmetry_1
_geom_torsion_site_symmetry_4
C4 N1 C1 O1 175.76(15) . .
C10 N1 C1 O1 6.1(2) . .
C4 N1 C1 C2 -4.21(17) . .
C10 N1 C1 C2 -173.82(14) . .
O1 C1 C2 C3 -178.78(16) . .
N1 C1 C2 C3 1.19(16) . .
O1 C1 C2 C21 -2.2(3) . .
N1 C1 C2 C21 177.80(14) . .
C21 C2 C3 C21 1.2(3) . 3_657
C1 C2 C3 C21 178.06(13) . 3_657
C21 C2 C3 C4 -174.90(13) . .
C1 C2 C3 C4 1.96(16) . .
C1 N1 C4 O2 -173.51(15) . .
C10 N1 C4 O2 -3.9(3) . .
C1 N1 C4 C3 5.38(17) . .
C10 N1 C4 C3 174.95(14) . .
C2 C3 C4 O2 174.41(16) . .
C21 C3 C4 O2 -1.5(3) 3_657 .
C2 C3 C4 N1 -4.41(16) . .
C21 C3 C4 N1 179.72(14) 3_657 .
C10 C5 C6 C7 -0.1(4) . .
C11 C5 C6 C7 -178.2(2) . .
C5 C6 C7 C8 -0.9(4) . .
C6 C7 C8 C9 1.0(4) . .
C7 C8 C9 C10 -0.1(3) . .
C8 C9 C10 C5 -1.0(3) . .
C8 C9 C10 N1 179.25(17) . .
C6 C5 C10 C9 1.0(3) . .
C11 C5 C10 C9 179.02(18) . .
C6 C5 C10 N1 -179.23(18) . .
C11 C5 C10 N1 -1.2(3) . .
C4 N1 C10 C9 -86.43(19) . .
C1 N1 C10 C9 82.0(2) . .
C4 N1 C10 C5 93.8(2) . .
C1 N1 C10 C5 -97.76(19) . .
C10 C5 C11 C14 -79.3(3) . .
C6 C5 C11 C14 98.6(2) . .
C10 C5 C11 C12 161.6(2) . .
C6 C5 C11 C12 -20.4(3) . .
C10 C5 C11 C13 43.2(3) . .
C6 C5 C11 C13 -138.9(2) . .
C20 C15 C16 C17 -0.2(2) . .
C15 C16 C17 C18 1.4(2) . .
C15 C16 C17 Cl -178.72(11) . .
C16 C17 C18 C19 -1.5(2) . .
Cl C17 C18 C19 178.59(11) . .
C17 C18 C19 C20 0.4(2) . .
C16 C15 C20 C19 -0.9(2) . .
C16 C15 C20 C21 178.36(13) . .
C18 C19 C20 C15 0.7(2) . .
C18 C19 C20 C21 -178.50(13) . .
C3 C2 C21 C3 -1.1(2) . 3_657
C1 C2 C21 C3 -177.24(14) . 3_657
C3 C2 C21 C20 178.42(14) . .
C1 C2 C21 C20 2.3(2) . .
C15 C20 C21 C3 -123.96(16) . 3_657
C19 C20 C21 C3 55.2(2) . 3_657
C15 C20 C21 C2 56.6(2) . .
C19 C20 C21 C2 -124.22(15) . .
